data_7127847
loop_
_publ_author_name
'Geng, Lin'
'Li, Qiao-Hong'
'Wang, San-Tai'
'Liu, Ya-Jie'
'Fang, Wei-Hui'
'Zhang, Jian'

_publ_section_title
;
 Aluminium nanorings: configuration deformation and structural
 transformation.
;
_journal_issue 16
_journal_name_full 'Chemical communications (Cambridge, England)'
_journal_page_first 2085
_journal_page_last 2088
_journal_paper_doi 10.1039/d0cc07513b
_journal_volume 57
_journal_year 2021
_chemical_formula_moiety 'C60 H130 Al10 O40'
_chemical_formula_sum 'C60 H130 Al10 O40'
_chemical_formula_weight 1761.43
_space_group_crystal_system monoclinic
_space_group_IT_number 14
_space_group_name_Hall '-P 2yn'
_space_group_name_H-M_alt 'P 1 21/n 1'
_atom_sites_solution_hydrogens mixed
_atom_sites_solution_primary iterative
_audit_creation_date 2021-01-17
_audit_creation_method
;
Olex2 1.2
(compiled 2018.05.29 svn.r3508 for OlexSys, GUI svn.r5506)
;
_audit_update_record
;
2021-01-18 deposited with the CCDC.	2021-01-20 downloaded from the CCDC.
;
_cell_angle_alpha 90
_cell_angle_beta 91.6220(10)
_cell_angle_gamma 90
_cell_formula_units_Z 2
_cell_length_a 9.1044(2)
_cell_length_b 15.8179(2)
_cell_length_c 28.5609(3)
_cell_measurement_reflns_used 14584
_cell_measurement_temperature 100.6(8)
_cell_measurement_theta_max 53.7470
_cell_measurement_theta_min 2.6620
_cell_volume 4111.48(11)
_computing_cell_refinement 'CrysAlisPro 1.171.39.46c (Rigaku OD, 2018)'
_computing_data_collection 'CrysAlisPro 1.171.39.46c (Rigaku OD, 2018)'
_computing_data_reduction 'CrysAlisPro 1.171.39.46c (Rigaku OD, 2018)'
_computing_molecular_graphics 'Olex2 (Dolomanov et al., 2009)'
_computing_publication_material 'Olex2 (Dolomanov et al., 2009)'
_computing_structure_refinement 'ShelXL (Sheldrick, 2015)'
_computing_structure_solution 'olex2.solve (Bourhis et al., 2015)'
_diffrn_ambient_environment N~2~
_diffrn_ambient_temperature 100.6(8)
_diffrn_detector 'CCD plate'
_diffrn_detector_type HyPix
_diffrn_measured_fraction_theta_full 0.978
_diffrn_measured_fraction_theta_max 0.972
_diffrn_measurement_details
;
List of Runs (angles in degrees, time in seconds):

  # Type    Start    End  Width  t~exp~   \w     \q     \k     \f   Frames
#--------------------------------------------------------------------------
  1  \w     -9.00  31.28   0.38    0.10    --   -1.25  54.00-125.00  106
  2  \w    -60.00 -22.00   0.38    0.10    --   -1.25 -54.00  91.00  100
  3  \w     10.00  36.22   0.38    0.50    --   59.21 -54.00  91.00   69
  4  \w     63.00  88.08   0.38    0.50    --   59.21  54.00-125.00   66
  5  \w    -62.00   9.06   0.38    0.50    --  -61.71  54.00-125.00  187
  6  \w   -133.00 -45.98   0.38    0.50    --  -61.71 -54.00  91.00  229
  7  \w    -16.00  36.06   0.38    0.10    --   -1.25  57.00   0.00  137
  8  \w     40.00  69.64   0.38    0.10    --   -1.25  57.00   0.00   78
  9  \w    -14.00  43.00   0.38    0.50    --   59.21 -38.00 120.00  150
 10  \w     -3.00  24.36   0.38    0.50    --   59.21 -19.00 150.00   72
 11  \w     79.00 114.72   0.38    0.50    --   59.21 125.00 120.00   94
 12  \w    -62.00 -35.78   0.38    0.50    --  -61.71  57.00  30.00   69
 13  \w   -133.00 -82.84   0.38    0.50    --  -61.71-125.00-120.00  132
 14  \w    -81.00 -20.96   0.38    0.50    --  -61.71 125.00-120.00  158
 15  \w    -25.00   6.16   0.38    0.50    --  -61.71  19.00  90.00   82
 16  \w    -31.00  10.04   0.38    0.50    --  -61.71  57.00  30.00  108
 17  \w    -26.00   9.34   0.38    0.50    --  -61.71  19.00-180.00   93
 18  \w   -134.00 -86.12   0.38    0.50    --  -61.71-125.00-180.00  126
;
_diffrn_measurement_device 'four-circle diffractometer'
_diffrn_measurement_device_type 'ROD, Synergy Custom system, HyPix'
_diffrn_measurement_method '\w scans'
_diffrn_orient_matrix_type 'CrysAlisPro convention (1999,Acta A55,543-557)'
_diffrn_orient_matrix_UB_11 -0.0579672000
_diffrn_orient_matrix_UB_12 -0.0529111000
_diffrn_orient_matrix_UB_13 -0.0321087000
_diffrn_orient_matrix_UB_21 0.1120314000
_diffrn_orient_matrix_UB_22 0.0160430000
_diffrn_orient_matrix_UB_23 -0.0280881000
_diffrn_orient_matrix_UB_31 0.0758763000
_diffrn_orient_matrix_UB_32 -0.0641052000
_diffrn_orient_matrix_UB_33 0.0194779000
_diffrn_radiation_monochromator mirror
_diffrn_radiation_probe x-ray
_diffrn_radiation_type GaK\a
_diffrn_radiation_wavelength 1.3405
_diffrn_reflns_av_R_equivalents 0.0520
_diffrn_reflns_av_unetI/netI 0.0380
_diffrn_reflns_Laue_measured_fraction_full 0.978
_diffrn_reflns_Laue_measured_fraction_max 0.972
_diffrn_reflns_limit_h_max 10
_diffrn_reflns_limit_h_min -10
_diffrn_reflns_limit_k_max 15
_diffrn_reflns_limit_k_min -19
_diffrn_reflns_limit_l_max 34
_diffrn_reflns_limit_l_min -34
_diffrn_reflns_number 28684
_diffrn_reflns_point_group_measured_fraction_full 0.978
_diffrn_reflns_point_group_measured_fraction_max 0.972
_diffrn_reflns_theta_full 53.543
_diffrn_reflns_theta_max 53.895
_diffrn_reflns_theta_min 3.626
_diffrn_source 'micro-focus metaljet'
_exptl_absorpt_coefficient_mu 1.245
_exptl_absorpt_correction_T_max 1.00000
_exptl_absorpt_correction_T_min 0.73392
_exptl_absorpt_correction_type multi-scan
_exptl_absorpt_process_details
;
CrysAlisPro 1.171.39.46c (Rigaku Oxford Diffraction, 2018)
Empirical absorption correction using spherical harmonics,
 implemented in SCALE3 ABSPACK scaling algorithm.
;
_exptl_crystal_colour 'metallic light colourless'
_exptl_crystal_colour_lustre metallic
_exptl_crystal_colour_modifier light
_exptl_crystal_colour_primary colourless
_exptl_crystal_density_diffrn 1.423
_exptl_crystal_description block
_exptl_crystal_F_000 1880
_exptl_crystal_size_max 0.15
_exptl_crystal_size_mid 0.13
_exptl_crystal_size_min 0.1
_refine_diff_density_max 0.463
_refine_diff_density_min -0.477
_refine_diff_density_rms 0.077
_refine_ls_extinction_method none
_refine_ls_goodness_of_fit_ref 1.029
_refine_ls_hydrogen_treatment constr
_refine_ls_matrix_type full
_refine_ls_number_parameters 627
_refine_ls_number_reflns 7301
_refine_ls_number_restraints 146
_refine_ls_restrained_S_all 1.064
_refine_ls_R_factor_all 0.0843
_refine_ls_R_factor_gt 0.0652
_refine_ls_shift/su_max 0.001
_refine_ls_shift/su_mean 0.000
_refine_ls_structure_factor_coef Fsqd
_refine_ls_weighting_details 'w=1/[\s^2^(Fo^2^)+(0.1215P)^2^+1.8409P] where P=(Fo^2^+2Fc^2^)/3'
_refine_ls_weighting_scheme calc
_refine_ls_wR_factor_gt 0.1787
_refine_ls_wR_factor_ref 0.1945
_reflns_Friedel_coverage 0.000
_reflns_number_gt 5546
_reflns_number_total 7301
_reflns_threshold_expression 'I > 2\s(I)'
_cod_data_source_file d0cc07513b2.cif
_cod_data_source_block AlOC-35
_cod_depositor_comments 'Adding full bibliography for 7127841--7127847.cif.'
_cod_database_code 7127847
_shelx_shelxl_version_number 2018/3
_chemical_oxdiff_formula 'Al O C'
_shelx_space_group_comment
;
The symmetry employed for this shelxl refinement is uniquely defined
by the following loop, which should always be used as a source of
symmetry information in preference to the above space-group names.
They are only intended as comments.
;
_reflns_odcompleteness_completeness 88.22
_reflns_odcompleteness_iscentric 1
_reflns_odcompleteness_theta 56.82
_olex2_refinement_description
;
1. Fixed Uiso
 At 1.2 times of:
  All C(H,H) groups
 At 1.5 times of:
  All C(H,H,H) groups, All C(H,H,H,H,H,H) groups
2. Restrained distances
 C41_$1-C42
 2.2 with sigma of 0.01
 C42A-C32A
 3.1 with sigma of 0.01
3. Uiso/Uaniso restraints and constraints
C1 \\sim C41: within 4.5A with sigma of 0.01 and sigma for terminal atoms of
0.02
Uanis(C16) \\sim Ueq, Uanis(C26) \\sim Ueq, Uanis(C16A) \\sim Ueq, Uanis(C15A)
\\sim Ueq, Uanis(C28) \\sim Ueq, Uanis(C23) \\sim Ueq, Uanis(C20) \\sim Ueq,
Uanis(C20A) \\sim Ueq, Uanis(C19A) \\sim Ueq, Uanis(C30) \\sim Ueq, Uanis(C30A)
\\sim Ueq, Uanis(C24) \\sim Ueq, Uanis(C32) \\sim Ueq, Uanis(C33) \\sim Ueq,
Uanis(C34) \\sim Ueq, Uanis(C36) \\sim Ueq, Uanis(C36A) \\sim Ueq, Uanis(C39)
\\sim Ueq, Uanis(C40) \\sim Ueq, Uanis(C39A) \\sim Ueq, Uanis(C42A) \\sim Ueq,
Uanis(C42) \\sim Ueq, Uanis(C41) \\sim Ueq: with sigma of 0.01 and sigma for
terminal atoms of 0.02
4. Others
 Fixed Sof: C15(0.65) H15A(0.65) H15B(0.65) C16(0.48) H16A(0.48) H16B(0.48)
 C16A(0.52) H16C(0.52) H16D(0.52) C20A(0.65) H20A(0.65) H20B(0.65) C19(0.65)
 H19A(0.65) H19B(0.65) H19C(0.65) C20(0.35) H20C(0.35) H20D(0.35) C24A(0.6)
 H24A(0.6) H24B(0.6) C23A(0.7) H23A(0.7) H23B(0.7) H23C(0.7) C23(0.3) H23D(0.3)
 H23E(0.3) H23F(0.3) C24(0.4) H24C(0.4) H24D(0.4) C26A(0.58) H26A(0.58)
 H26B(0.58) H26C(0.58) C26(0.42) H26D(0.42) H26E(0.42) H26F(0.42) C15A(0.35)
 H15C(0.35) H15D(0.35) H28A(0.65) H28B(0.65) H28C(0.65) H28D(0.35) H28E(0.35)
 H28F(0.35) C19A(0.35) H19D(0.35) H19E(0.35) H19F(0.35) C30(0.64) H30A(0.64)
 H30B(0.64) C30A(0.36) H30C(0.36) H30D(0.36) C32(0.59) H32A(0.59) H32B(0.59)
 C33(0.65) H33A(0.65) H33B(0.65) C34(0.35) H34A(0.35) H34B(0.35) C32A(0.41)
 H32D(0.41) H32C(0.41) C36(0.73) H36A(0.73) H36B(0.73) C36A(0.27) H36C(0.27)
 H36D(0.27) C39A(0.33) H39A(0.33) H39B(0.33) H39C(0.33) C39(0.67) H39D(0.67)
 H39E(0.67) H39F(0.67) H40D(0.73) H40E(0.73) H40F(0.73) H40A(0.27) H40B(0.27)
 H40C(0.27) H41A(0.72) H41B(0.72) H41C(0.72) H41D(0.28) H41E(0.28) H41F(0.28)
 C42(0.52) H42A(0.52) H42B(0.52) H42C(0.52) C42A(0.48) H42D(0.48) H42E(0.48)
 H42F(0.48)
5.a Riding coordinates:
 C28(H28A,H28B,H28C), C28(H28D,H28E,H28F), C33(H33A,H33B), C39A(H39A,H39B,
 H39C), C40(H40D,H40E,H40F), C40(H40A,H40B,H40C), C41(H41A,H41B,H41C), C41(H41D,
 H41E,H41F), C42(H42A,H42B,H42C), C42A(H42D,H42E,H42F)
5.b Secondary CH2 refined with riding coordinates:
 C7(H7B,H7A), C9(H9A,H9B), C15(H15A,H15B), C16(H16A,H16B), C16A(H16C,H16D),
 C20A(H20A,H20B), C20(H20C,H20D), C24A(H24A,H24B), C24(H24C,H24D), C15A(H15C,
 H15D), C30(H30A,H30B), C30A(H30C,H30D), C32(H32A,H32B), C34(H34A,H34B),
 C32A(H32D,H32C), C36(H36A,H36B), C36A(H36C,H36D)
5.c Idealised Me refined as rotating group:
 C6(H6A,H6B,H6C), C8(H8A,H8B,H8C), C10(H10A,H10B,H10C), C11(H11A,H11B,H11C),
 C12(H12A,H12B,H12C), C13(H13A,H13B,H13C), C14(H14A,H14B,H14C), C19(H19A,H19B,
 H19C), C23A(H23A,H23B,H23C), C23(H23D,H23E,H23F), C26A(H26A,H26B,H26C),
 C26(H26D,H26E,H26F), C19A(H19D,H19E,H19F), C39(H39D,H39E,H39F)
;
_olex2_submission_special_instructions 'No special instructions were received'
_oxdiff_exptl_absorpt_empirical_details
;
Empirical correction (ABSPACK) includes:
- Absorption correction using spherical harmonics
- Frame scaling
;
_oxdiff_exptl_absorpt_empirical_full_max 3.385
_oxdiff_exptl_absorpt_empirical_full_min 0.403

loop_
_space_group_symop_operation_xyz
'x, y, z'
'-x+1/2, y+1/2, -z+1/2'
'-x, -y, -z'
'x-1/2, -y-1/2, z-1/2'

loop_
_atom_site_label
_atom_site_type_symbol
_atom_site_fract_x
_atom_site_fract_y
_atom_site_fract_z
_atom_site_U_iso_or_equiv
_atom_site_adp_type
_atom_site_occupancy
_atom_site_site_symmetry_order
_atom_site_calc_flag
_atom_site_refinement_flags_posn
_atom_site_refinement_flags_adp
_atom_site_refinement_flags_occupancy
_atom_site_disorder_assembly
_atom_site_disorder_group
Al1 Al 0.47675(11) 0.23673(5) 0.57515(3) 0.0456(2) Uani 1 1 d . . . . .
Al2 Al 0.55394(11) 0.36317(5) 0.64599(3) 0.0471(3) Uani 1 1 d . . . . .
Al5 Al 0.59616(12) 0.79050(5) 0.52374(3) 0.0496(3) Uani 1 1 d . . . . .
Al3 Al 0.61334(12) 0.54262(5) 0.66020(3) 0.0521(3) Uani 1 1 d . . . . .
Al4 Al 0.63091(13) 0.70467(6) 0.61327(3) 0.0559(3) Uani 1 1 d . . . . .
O1 O 0.3613(3) 0.28581(15) 0.52607(8) 0.0597(6) Uani 1 1 d . . . . .
O2 O 0.6058(3) 0.33000(15) 0.58419(8) 0.0598(6) Uani 1 1 d . . . . .
O3 O 0.6893(3) 0.59072(15) 0.60480(8) 0.0598(6) Uani 1 1 d . . . . .
O4 O 0.4726(3) 0.47078(14) 0.62960(9) 0.0640(6) Uani 1 1 d . . . . .
O5 O 0.4965(3) 0.71057(14) 0.56126(8) 0.0612(6) Uani 1 1 d . . . . .
O6 O 0.7143(3) 0.43788(15) 0.65910(8) 0.0672(7) Uani 1 1 d . . . . .
O7 O 0.4426(3) 0.81380(16) 0.47894(8) 0.0674(7) Uani 1 1 d . . . . .
O8 O 0.7461(3) 0.75481(16) 0.56678(9) 0.0690(7) Uani 1 1 d . . . . .
O9 O 0.3923(3) 0.29371(15) 0.62682(9) 0.0667(7) Uani 1 1 d . . . . .
O10 O 0.6640(3) 0.26650(16) 0.67078(9) 0.0736(8) Uani 1 1 d . . . . .
O11 O 0.5093(4) 0.64685(16) 0.65545(9) 0.0740(8) Uani 1 1 d . . . . .
O12 O 0.3350(3) 0.14570(15) 0.57969(9) 0.0724(7) Uani 1 1 d . . . . .
O13 O 0.6012(3) 0.16914(15) 0.61652(9) 0.0692(7) Uani 1 1 d . . . . .
O14 O 0.7874(4) 0.71870(17) 0.65941(9) 0.0809(8) Uani 1 1 d . . . . .
O15 O 0.7727(4) 0.59398(16) 0.69653(9) 0.0777(8) Uani 1 1 d . . . . .
O16 O 0.2756(4) 0.12638(18) 0.50384(9) 0.0811(8) Uani 1 1 d . . . . .
O17 O 0.5361(4) 0.87978(16) 0.56560(9) 0.0823(9) Uani 1 1 d . . . . .
O18 O 0.4801(4) 0.37719(16) 0.70875(9) 0.0845(9) Uani 1 1 d . . . . .
O19 O 0.5258(4) 0.51564(16) 0.71960(9) 0.0906(10) Uani 1 1 d . . . . .
O20 O 0.5620(4) 0.81304(16) 0.63409(9) 0.0868(10) Uani 1 1 d . . . . .
C1 C 0.6731(6) 0.1935(2) 0.65308(14) 0.0755(11) Uani 1 1 d . U . . .
C2 C 0.2617(6) 0.1111(3) 0.54668(14) 0.0785(12) Uani 1 1 d . . . . .
C3 C 0.8306(6) 0.6656(3) 0.69042(14) 0.0777(12) Uani 1 1 d . . . . .
C4 C 0.4762(7) 0.4443(3) 0.73255(15) 0.0933(16) Uani 1 1 d . . . . .
C5 C 0.5284(6) 0.8772(2) 0.60960(14) 0.0849(14) Uani 1 1 d . . . . .
C6 C 0.9566(6) 0.6907(3) 0.72091(17) 0.0951(15) Uani 1 1 d . . . . .
H6A H 1.030247 0.716829 0.702326 0.143 Uiso 1 1 calc GR . . . .
H6B H 0.997254 0.641602 0.736182 0.143 Uiso 1 1 calc GR . . . .
H6C H 0.924398 0.730080 0.744048 0.143 Uiso 1 1 calc GR . . . .
C7 C 0.8566(6) 0.4186(3) 0.67724(19) 0.0947(15) Uani 1 1 d . . . . .
H7B H 0.922956 0.463940 0.669150 0.114 Uiso 1 1 calc R . . . .
H7A H 0.890893 0.367345 0.662407 0.114 Uiso 1 1 calc R . . . .
C8 C 0.7744(6) 0.1319(3) 0.67607(17) 0.0914(14) Uani 1 1 d . . . . .
H8A H 0.865796 0.159242 0.684104 0.137 Uiso 1 1 calc GR . . . .
H8B H 0.791936 0.085868 0.655021 0.137 Uiso 1 1 calc GR . . . .
H8C H 0.731123 0.110564 0.703972 0.137 Uiso 1 1 calc GR . . . .
C9 C 0.8941(6) 0.7813(4) 0.57034(18) 0.1064(19) Uani 1 1 d . . . . .
H9A H 0.932632 0.784564 0.539075 0.128 Uiso 1 1 calc R . . . .
H9B H 0.950280 0.738777 0.587489 0.128 Uiso 1 1 calc R . . . .
C10 C 0.1536(8) 0.0454(4) 0.56051(19) 0.118(2) Uani 1 1 d . . . . .
H10A H 0.204803 -0.005757 0.568828 0.177 Uiso 1 1 calc GR . . . .
H10B H 0.086345 0.034501 0.534731 0.177 Uiso 1 1 calc GR . . . .
H10C H 0.100240 0.065155 0.586865 0.177 Uiso 1 1 calc GR . . . .
C11 C 0.4780(8) 0.9527(3) 0.63497(17) 0.112(2) Uani 1 1 d . . . . .
H11A H 0.507317 1.002729 0.618643 0.168 Uiso 1 1 calc GR . . . .
H11B H 0.520976 0.953013 0.666050 0.168 Uiso 1 1 calc GR . . . .
H11C H 0.372849 0.951492 0.636708 0.168 Uiso 1 1 calc GR . . . .
C12 C 0.4153(9) 0.4391(3) 0.78006(19) 0.130(3) Uani 1 1 d . . . . .
H12A H 0.342217 0.395332 0.780641 0.195 Uiso 1 1 calc GR . . . .
H12B H 0.371320 0.492202 0.787870 0.195 Uiso 1 1 calc GR . . . .
H12C H 0.492804 0.426269 0.802416 0.195 Uiso 1 1 calc GR . . . .
C13 C 0.8632(9) 0.4066(3) 0.7290(2) 0.131(3) Uani 1 1 d . . . . .
H13A H 0.803229 0.359184 0.737191 0.197 Uiso 1 1 calc GR . . . .
H13B H 0.827522 0.456573 0.744019 0.197 Uiso 1 1 calc GR . . . .
H13C H 0.962944 0.396295 0.739221 0.197 Uiso 1 1 calc GR . . . .
C14 C 0.9165(10) 0.8622(5) 0.5933(2) 0.162(4) Uani 1 1 d . . . . .
H14A H 0.867284 0.905662 0.575339 0.243 Uiso 1 1 calc GR . . . .
H14B H 1.019773 0.874448 0.595502 0.243 Uiso 1 1 calc GR . . . .
H14C H 0.877409 0.860192 0.624094 0.243 Uiso 1 1 calc GR . . . .
C15 C 0.7034(10) 0.5479(6) 0.5605(3) 0.103(3) Uani 0.65 1 d . . P A 1
H15A H 0.667209 0.490449 0.562838 0.123 Uiso 0.65 1 calc R . P A 1
H15B H 0.645347 0.576899 0.536411 0.123 Uiso 0.65 1 calc R . P A 1
C16 C 0.2994(14) 0.2555(8) 0.6606(5) 0.071(3) Uani 0.48 1 d . U P B 1
H16A H 0.310447 0.283917 0.690552 0.085 Uiso 0.48 1 calc R . P B 1
H16B H 0.324471 0.196307 0.664793 0.085 Uiso 0.48 1 calc R . P B 1
C16A C 0.2500(14) 0.2775(9) 0.6456(4) 0.078(3) Uani 0.52 1 d . U P B 2
H16C H 0.181073 0.261619 0.620651 0.094 Uiso 0.52 1 calc R . P B 2
H16D H 0.213409 0.328077 0.660595 0.094 Uiso 0.52 1 calc R . P B 2
C20A C 0.3731(9) 0.8967(6) 0.4770(3) 0.0742(17) Uani 0.65 1 d . U P C 2
H20A H 0.414054 0.929623 0.451914 0.089 Uiso 0.65 1 calc R . P C 2
H20B H 0.392624 0.926402 0.506265 0.089 Uiso 0.65 1 calc R . P C 2
C19 C 0.2120(10) 0.8877(7) 0.4690(3) 0.101(2) Uani 0.65 1 d . . P C 2
H19A H 0.193060 0.853724 0.441639 0.151 Uiso 0.65 1 calc GR . P C 2
H19B H 0.168818 0.942568 0.464487 0.151 Uiso 0.65 1 calc GR . P C 2
H19C H 0.169984 0.861004 0.495675 0.151 Uiso 0.65 1 calc GR . P C 2
C20 C 0.299(2) 0.8523(9) 0.4822(5) 0.073(3) Uani 0.35 1 d . U P C 1
H20C H 0.265593 0.849390 0.514071 0.088 Uiso 0.35 1 calc R . P C 1
H20D H 0.228345 0.823258 0.461843 0.088 Uiso 0.35 1 calc R . P C 1
C24A C 0.3787(10) 0.6780(5) 0.6799(3) 0.0699(17) Uani 0.6 1 d . . P D 2
H24A H 0.326072 0.719281 0.660801 0.084 Uiso 0.6 1 calc R . P D 2
H24B H 0.312729 0.631511 0.686410 0.084 Uiso 0.6 1 calc R . P D 2
C23A C 0.4329(11) 0.7167(5) 0.7239(3) 0.112(3) Uani 0.7 1 d . . P D 2
H23A H 0.478937 0.674327 0.743336 0.168 Uiso 0.7 1 calc GR . P D 2
H23B H 0.352100 0.741262 0.739933 0.168 Uiso 0.7 1 calc GR . P D 2
H23C H 0.503151 0.759970 0.717031 0.168 Uiso 0.7 1 calc GR . P D 2
C23 C 0.3273(18) 0.7337(9) 0.6871(6) 0.083(4) Uani 0.3 1 d . U P D 1
H23D H 0.331056 0.758918 0.656578 0.124 Uiso 0.3 1 calc GR . P D 1
H23E H 0.308819 0.776677 0.709911 0.124 Uiso 0.3 1 calc GR . P D 1
H23F H 0.249881 0.692499 0.687320 0.124 Uiso 0.3 1 calc GR . P D 1
C24 C 0.4738(15) 0.6907(7) 0.6990(4) 0.067(3) Uani 0.4 1 d . U P D 1
H24C H 0.548681 0.732030 0.707423 0.080 Uiso 0.4 1 calc R . P D 1
H24D H 0.464192 0.651016 0.724576 0.080 Uiso 0.4 1 calc R . P D 1
C26A C 0.2642(12) 0.2081(8) 0.6803(3) 0.123(4) Uani 0.58 1 d . . P B 2
H26A H 0.301647 0.158532 0.665328 0.184 Uiso 0.58 1 calc GR . P B 2
H26B H 0.169570 0.195853 0.692673 0.184 Uiso 0.58 1 calc GR . P B 2
H26C H 0.330488 0.224875 0.705316 0.184 Uiso 0.58 1 calc GR . P B 2
C26 C 0.1500(17) 0.2639(9) 0.6422(6) 0.110(5) Uani 0.42 1 d . U P B 1
H26D H 0.128426 0.322609 0.636819 0.165 Uiso 0.42 1 calc GR . P B 1
H26E H 0.083101 0.241427 0.664387 0.165 Uiso 0.42 1 calc GR . P B 1
H26F H 0.139700 0.233430 0.613246 0.165 Uiso 0.42 1 calc GR . P B 1
C15A C 0.8294(17) 0.5739(10) 0.5877(5) 0.090(4) Uani 0.35 1 d . U P A 2
H15C H 0.884562 0.626103 0.590862 0.109 Uiso 0.35 1 calc R . P A 2
H15D H 0.875140 0.534001 0.609380 0.109 Uiso 0.35 1 calc R . P A 2
C28 C 0.8526(14) 0.5469(9) 0.5482(5) 0.239(5) Uani 1 1 d . U . . .
H28A H 0.893012 0.602751 0.545591 0.358 Uiso 0.65 1 d R . P A 1
H28B H 0.906652 0.516021 0.571910 0.358 Uiso 0.65 1 d R . P A 1
H28C H 0.859452 0.518201 0.518710 0.358 Uiso 0.65 1 d R . P A 1
H28D H 0.943322 0.571981 0.540860 0.358 Uiso 0.35 1 d R . P A 2
H28E H 0.852302 0.487531 0.553860 0.358 Uiso 0.35 1 d R . P A 2
H28F H 0.803192 0.539261 0.524970 0.358 Uiso 0.35 1 d R . P A 2
C19A C 0.315(2) 0.9433(11) 0.4671(7) 0.102(5) Uani 0.35 1 d . U P C 1
H19D H 0.401472 0.967205 0.482000 0.152 Uiso 0.35 1 calc GR . P C 1
H19E H 0.230312 0.974817 0.475928 0.152 Uiso 0.35 1 calc GR . P C 1
H19F H 0.324314 0.945758 0.433688 0.152 Uiso 0.35 1 calc GR . P C 1
C30 C 0.3386(14) 0.7127(8) 0.5643(4) 0.137(4) Uani 0.64 1 d . U P E 1
H30A H 0.307300 0.770082 0.570522 0.165 Uiso 0.64 1 calc R . P E 1
H30B H 0.309013 0.677416 0.590150 0.165 Uiso 0.64 1 calc R . P E 1
C30A C 0.403(2) 0.6435(14) 0.5451(8) 0.125(6) Uani 0.36 1 d . U P E 2
H30C H 0.396118 0.648036 0.511202 0.150 Uiso 0.36 1 calc R . P E 2
H30D H 0.453938 0.591099 0.552126 0.150 Uiso 0.36 1 calc R . P E 2
C32 C 0.3726(12) 0.4918(7) 0.5893(4) 0.113(3) Uani 0.59 1 d . U P F 1
H32A H 0.413688 0.540112 0.573380 0.136 Uiso 0.59 1 calc R . P F 1
H32B H 0.373912 0.444645 0.567637 0.136 Uiso 0.59 1 calc R . P F 1
C33 C 0.6703(11) 0.3798(6) 0.5501(3) 0.103(2) Uani 0.65 1 d . U P G 1
H33A H 0.648028 0.359120 0.524798 0.124 Uiso 0.65 1 d R . P G 1
H33B H 0.622988 0.422300 0.543728 0.124 Uiso 0.65 1 d R . P G 1
C34 C 0.7520(19) 0.3298(11) 0.5682(6) 0.095(4) Uani 0.35 1 d . U P G 2
H34A H 0.808354 0.319263 0.596983 0.114 Uiso 0.35 1 calc R . P G 2
H34B H 0.755414 0.276894 0.551134 0.114 Uiso 0.35 1 calc R . P G 2
C32A C 0.3220(17) 0.4875(8) 0.6302(5) 0.094(4) Uani 0.41 1 d D . P F 2
H32D H 0.311513 0.536788 0.610186 0.113 Uiso 0.41 1 calc R . P F 2
H32C H 0.279681 0.441249 0.612127 0.113 Uiso 0.41 1 calc R . P F 2
C36 C 0.3260(12) 0.3717(7) 0.5200(4) 0.136(3) Uani 0.73 1 d . U P H 2
H36A H 0.367076 0.392607 0.491212 0.163 Uiso 0.73 1 calc R . P H 2
H36B H 0.367015 0.404572 0.545886 0.163 Uiso 0.73 1 calc R . P H 2
C36A C 0.229(3) 0.3166(19) 0.5338(11) 0.125(8) Uani 0.27 1 d . U P H 1
H36C H 0.162181 0.270361 0.526357 0.151 Uiso 0.27 1 calc R . P H 1
H36D H 0.226430 0.323347 0.567555 0.151 Uiso 0.27 1 calc R . P H 1
C39A C 0.238(3) 0.499(2) 0.6577(13) 0.186(11) Uani 0.33 1 d . U P F 2
H39A H 0.203032 0.555770 0.653597 0.280 Uiso 0.33 1 d R . P F 2
H39B H 0.150412 0.461530 0.655957 0.280 Uiso 0.33 1 d R . P F 2
H39C H 0.266132 0.501970 0.688257 0.280 Uiso 0.33 1 d R . P F 2
C39 C 0.226(2) 0.5102(14) 0.5982(7) 0.238(8) Uani 0.67 1 d . U P F 1
H39D H 0.221233 0.554874 0.620835 0.357 Uiso 0.67 1 calc GR . P F 1
H39E H 0.178557 0.460694 0.610094 0.357 Uiso 0.67 1 calc GR . P F 1
H39F H 0.176346 0.527674 0.569624 0.357 Uiso 0.67 1 calc GR . P F 1
C40 C 0.1652(17) 0.3804(10) 0.5179(6) 0.261(7) Uani 1 1 d . U . . .
H40D H 0.103841 0.356626 0.490544 0.391 Uiso 0.73 1 d R . P H 2
H40E H 0.142581 0.438696 0.519094 0.391 Uiso 0.73 1 d R . P H 2
H40F H 0.144051 0.350536 0.544174 0.391 Uiso 0.73 1 d R . P H 2
H40A H 0.224201 0.411206 0.503464 0.391 Uiso 0.27 1 d R . P H 1
H40B H 0.130451 0.417596 0.541954 0.391 Uiso 0.27 1 d R . P H 1
H40C H 0.069471 0.360436 0.504584 0.391 Uiso 0.27 1 d R . P H 1
C41 C 0.8279(12) 0.3696(7) 0.5485(4) 0.185(3) Uani 1 1 d D U . . .
H41A H 0.869680 0.387073 0.578230 0.277 Uiso 0.72 1 d R . P G 1
H41B H 0.854820 0.311993 0.542590 0.277 Uiso 0.72 1 d R . P G 1
H41C H 0.864270 0.405183 0.524220 0.277 Uiso 0.72 1 d R . P G 1
H41D H 0.799420 0.420503 0.524760 0.277 Uiso 0.28 1 d R . P G 2
H41E H 0.882810 0.397753 0.571840 0.277 Uiso 0.28 1 d R . P G 2
H41F H 0.884100 0.343953 0.533200 0.277 Uiso 0.28 1 d R . P G 2
C42 C 0.261(3) 0.680(2) 0.5176(7) 0.267(13) Uani 0.52 1 d D U P E 1
H42A H 0.157449 0.682974 0.522897 0.400 Uiso 0.52 1 d R . P E 1
H42B H 0.288769 0.622764 0.511898 0.400 Uiso 0.52 1 d R . P E 1
H42C H 0.283669 0.714354 0.490958 0.400 Uiso 0.52 1 d R . P E 1
C42A C 0.257(3) 0.6334(15) 0.5606(10) 0.251(12) Uani 0.48 1 d D U P E 2
H42D H 0.282752 0.646544 0.591421 0.377 Uiso 0.48 1 d R . P E 2
H42E H 0.161422 0.662574 0.552391 0.377 Uiso 0.48 1 d R . P E 2
H42F H 0.242152 0.575114 0.555261 0.377 Uiso 0.48 1 d R . P E 2

loop_
_atom_site_aniso_label
_atom_site_aniso_U_11
_atom_site_aniso_U_22
_atom_site_aniso_U_33
_atom_site_aniso_U_23
_atom_site_aniso_U_13
_atom_site_aniso_U_12
Al1 0.0688(6) 0.0356(4) 0.0328(4) -0.0008(3) 0.0106(4) -0.0004(4)
Al2 0.0787(7) 0.0324(4) 0.0307(4) -0.0016(3) 0.0114(4) 0.0022(4)
Al5 0.0781(7) 0.0381(5) 0.0331(4) -0.0004(3) 0.0120(4) -0.0072(4)
Al3 0.0866(7) 0.0352(5) 0.0351(5) -0.0016(3) 0.0141(4) -0.0004(4)
Al4 0.0915(8) 0.0387(5) 0.0381(5) -0.0009(4) 0.0141(5) -0.0044(5)
O1 0.0771(16) 0.0527(13) 0.0498(13) 0.0007(10) 0.0107(11) -0.0009(11)
O2 0.0823(17) 0.0510(13) 0.0463(12) 0.0004(10) 0.0089(11) 0.0008(11)
O3 0.0824(17) 0.0522(13) 0.0454(12) -0.0038(10) 0.0103(11) -0.0016(11)
O4 0.0860(18) 0.0465(12) 0.0604(14) 0.0010(10) 0.0170(13) 0.0010(12)
O5 0.0821(17) 0.0477(13) 0.0547(13) 0.0015(10) 0.0194(12) -0.0022(11)
O6 0.0981(19) 0.0541(14) 0.0493(13) -0.0021(10) -0.0006(13) 0.0045(13)
O7 0.0896(18) 0.0612(14) 0.0521(14) -0.0005(11) 0.0152(13) 0.0101(13)
O8 0.0944(19) 0.0621(15) 0.0508(13) 0.0016(11) 0.0086(13) -0.0180(13)
O9 0.0955(19) 0.0517(13) 0.0541(14) -0.0019(10) 0.0223(13) -0.0023(12)
O10 0.120(2) 0.0532(14) 0.0473(13) -0.0027(11) 0.0025(14) 0.0059(14)
O11 0.116(2) 0.0504(13) 0.0579(15) 0.0011(11) 0.0347(15) 0.0083(13)
O12 0.114(2) 0.0532(14) 0.0509(14) 0.0026(11) 0.0185(14) -0.0128(14)
O13 0.110(2) 0.0473(13) 0.0506(14) -0.0035(11) 0.0048(14) 0.0075(13)
O14 0.131(2) 0.0584(15) 0.0533(15) 0.0007(12) 0.0014(15) -0.0192(15)
O15 0.131(2) 0.0557(15) 0.0463(13) -0.0028(11) 0.0007(14) -0.0060(15)
O16 0.122(2) 0.0691(17) 0.0525(15) 0.0025(12) 0.0080(15) -0.0289(16)
O17 0.146(3) 0.0505(14) 0.0515(15) 0.0041(11) 0.0175(16) -0.0006(15)
O18 0.154(3) 0.0451(14) 0.0555(15) -0.0010(11) 0.0306(17) -0.0029(15)
O19 0.171(3) 0.0475(14) 0.0558(15) -0.0057(12) 0.0386(17) -0.0052(16)
O20 0.165(3) 0.0496(14) 0.0473(14) 0.0015(11) 0.0208(16) 0.0023(16)
C1 0.122(3) 0.055(2) 0.050(2) 0.0009(17) 0.011(2) 0.005(2)
C2 0.121(4) 0.062(2) 0.053(2) 0.0007(18) 0.012(2) -0.022(2)
C3 0.127(4) 0.057(2) 0.050(2) -0.0068(17) 0.004(2) -0.010(2)
C4 0.170(5) 0.054(2) 0.058(2) -0.0016(18) 0.036(3) -0.006(3)
C5 0.153(4) 0.050(2) 0.053(2) 0.0004(17) 0.018(2) 0.000(2)
C6 0.140(4) 0.080(3) 0.065(3) -0.011(2) -0.004(3) -0.012(3)
C7 0.119(4) 0.068(3) 0.095(3) -0.002(2) -0.030(3) 0.009(3)
C8 0.135(4) 0.067(3) 0.072(3) 0.004(2) -0.010(3) 0.020(3)
C9 0.103(4) 0.141(5) 0.075(3) 0.028(3) -0.004(3) -0.051(4)
C10 0.176(6) 0.100(4) 0.078(3) 0.008(3) 0.011(3) -0.065(4)
C11 0.226(7) 0.048(2) 0.064(3) -0.0023(19) 0.026(3) 0.011(3)
C12 0.247(8) 0.073(3) 0.074(3) -0.007(2) 0.070(4) -0.017(4)
C13 0.224(7) 0.076(3) 0.090(4) 0.006(3) -0.071(4) 0.001(4)
C14 0.237(8) 0.146(6) 0.099(4) 0.028(4) -0.041(5) -0.126(6)
C15 0.102(6) 0.106(6) 0.102(6) 0.001(5) 0.032(5) 0.010(5)
C16 0.084(7) 0.068(5) 0.061(6) -0.001(4) 0.028(5) -0.013(5)
C16A 0.069(6) 0.099(7) 0.066(6) -0.010(5) 0.000(5) 0.011(5)
C20A 0.091(5) 0.067(4) 0.064(4) -0.005(3) 0.003(3) 0.012(4)
C19 0.104(6) 0.111(7) 0.087(5) -0.013(5) 0.013(5) 0.009(6)
C20 0.079(7) 0.069(6) 0.072(6) -0.002(5) 0.007(6) 0.013(6)
C24A 0.075(5) 0.062(4) 0.073(4) 0.006(3) 0.013(4) 0.006(4)
C23A 0.149(8) 0.100(6) 0.089(6) -0.016(5) 0.018(6) 0.023(5)
C23 0.093(9) 0.051(7) 0.106(11) 0.015(7) 0.027(8) 0.022(7)
C24 0.089(6) 0.064(5) 0.050(5) -0.016(4) 0.029(5) 0.002(5)
C26A 0.132(9) 0.175(11) 0.063(5) 0.016(6) 0.025(5) -0.058(8)
C26 0.098(9) 0.093(8) 0.141(11) -0.015(8) 0.036(9) 0.001(7)
C15A 0.101(8) 0.096(7) 0.074(7) 0.006(6) 0.008(6) 0.002(6)
C28 0.217(8) 0.267(10) 0.235(9) -0.065(8) 0.042(7) 0.028(7)
C19A 0.099(10) 0.085(10) 0.120(11) -0.017(9) 0.000(9) -0.006(9)
C30 0.166(8) 0.129(7) 0.119(7) 0.009(6) 0.027(6) 0.003(6)
C30A 0.124(9) 0.135(10) 0.115(9) 0.005(8) 0.006(8) 0.012(8)
C32 0.114(6) 0.093(5) 0.132(7) -0.005(5) -0.003(6) 0.007(5)
C33 0.123(6) 0.096(5) 0.092(5) 0.004(4) 0.015(5) 0.001(5)
C34 0.097(8) 0.092(7) 0.099(8) 0.000(7) 0.021(7) -0.020(7)
C32A 0.111(11) 0.073(7) 0.097(9) -0.013(7) 0.010(8) -0.003(7)
C36 0.137(6) 0.142(7) 0.130(6) -0.010(5) 0.011(5) 0.022(6)
C36A 0.133(11) 0.115(10) 0.129(11) 0.006(9) 0.002(9) -0.003(9)
C39A 0.166(17) 0.169(17) 0.23(2) -0.010(16) 0.028(16) -0.034(15)
C39 0.202(13) 0.299(17) 0.212(14) -0.001(13) -0.033(12) 0.069(13)
C40 0.251(9) 0.253(10) 0.278(11) -0.001(8) -0.004(8) 0.017(8)
C41 0.193(6) 0.186(6) 0.176(6) 0.000(5) 0.016(5) -0.015(5)
C42 0.214(17) 0.28(2) 0.31(2) 0.022(17) 0.014(16) -0.013(16)
C42A 0.215(17) 0.27(2) 0.27(2) -0.052(17) 0.000(16) -0.074(16)

loop_
_atom_type_symbol
_atom_type_description
_atom_type_scat_dispersion_real
_atom_type_scat_dispersion_imag
_atom_type_scat_source
C C 0.0147 0.0070 'International Tables Vol C Tables 4.2.6.8 and 6.1.1.4'
H H 0.0000 0.0000 'International Tables Vol C Tables 4.2.6.8 and 6.1.1.4'
Al Al 0.1763 0.1843 'International Tables Vol C Tables 4.2.6.8 and 6.1.1.4'
O O 0.0412 0.0250 'International Tables Vol C Tables 4.2.6.8 and 6.1.1.4'

loop_
_geom_angle_atom_site_label_1
_geom_angle_atom_site_label_2
_geom_angle_atom_site_label_3
_geom_angle
_geom_angle_site_symmetry_1
_geom_angle_site_symmetry_3
_geom_angle_publ_flag
Al5 Al1 Al2 144.81(4) 3_666 . ?
O1 Al1 Al2 110.49(8) . . ?
O1 Al1 Al5 40.30(8) . 3_666 ?
O1 Al1 O2 96.34(11) . . ?
O1 Al1 O7 77.91(11) . 3_666 ?
O1 Al1 O9 98.69(12) . . ?
O1 Al1 O12 89.86(12) . . ?
O1 Al1 O13 168.79(11) . . ?
O2 Al1 Al2 40.27(7) . . ?
O2 Al1 Al5 111.69(8) . 3_666 ?
O2 Al1 O7 100.67(12) . 3_666 ?
O2 Al1 O9 77.84(11) . . ?
O2 Al1 O12 167.81(11) . . ?
O2 Al1 O13 89.82(12) . . ?
O7 Al1 Al2 139.42(10) 3_666 . ?
O7 Al1 Al5 40.06(8) 3_666 3_666 ?
O7 Al1 O9 176.17(12) 3_666 . ?
O7 Al1 O12 90.87(12) 3_666 . ?
O7 Al1 O13 91.77(11) 3_666 . ?
O9 Al1 Al2 40.06(9) . . ?
O9 Al1 Al5 137.13(10) . 3_666 ?
O9 Al1 O12 90.88(11) . . ?
O9 Al1 O13 91.75(11) . . ?
O12 Al1 Al2 127.60(8) . . ?
O12 Al1 Al5 79.72(8) . 3_666 ?
O13 Al1 Al2 80.20(8) . . ?
O13 Al1 Al5 128.55(8) . 3_666 ?
O13 Al1 O12 85.88(13) . . ?
Al3 Al2 Al1 143.53(4) . . ?
O2 Al2 Al1 39.91(8) . . ?
O2 Al2 Al3 110.23(8) . . ?
O2 Al2 O10 88.98(11) . . ?
O2 Al2 O18 169.20(12) . . ?
O4 Al2 Al1 110.92(9) . . ?
O4 Al2 Al3 40.13(9) . . ?
O4 Al2 O2 97.03(11) . . ?
O4 Al2 O10 168.46(13) . . ?
O4 Al2 O18 89.00(12) . . ?
O6 Al2 Al1 136.81(9) . . ?
O6 Al2 Al3 39.79(8) . . ?
O6 Al2 O2 98.25(11) . . ?
O6 Al2 O4 77.61(12) . . ?
O6 Al2 O10 91.82(12) . . ?
O6 Al2 O18 91.78(13) . . ?
O9 Al2 Al1 40.18(8) . . ?
O9 Al2 Al3 137.76(9) . . ?
O9 Al2 O2 77.61(11) . . ?
O9 Al2 O4 98.77(12) . . ?
O9 Al2 O6 174.23(11) . . ?
O9 Al2 O10 92.13(12) . . ?
O9 Al2 O18 92.65(13) . . ?
O10 Al2 Al1 79.95(8) . . ?
O10 Al2 Al3 128.41(10) . . ?
O18 Al2 Al1 129.40(10) . . ?
O18 Al2 Al3 80.11(8) . . ?
O18 Al2 O10 86.69(12) . . ?
Al4 Al5 Al1 143.14(4) . 3_666 ?
O1 Al5 Al1 39.82(8) 3_666 3_666 ?
O1 Al5 Al4 109.89(8) 3_666 . ?
O1 Al5 O16 89.36(12) 3_666 3_666 ?
O1 Al5 O17 169.84(13) 3_666 . ?
O5 Al5 Al1 110.37(9) . 3_666 ?
O5 Al5 Al4 40.18(9) . . ?
O5 Al5 O1 96.28(11) . 3_666 ?
O5 Al5 O7 98.87(12) . . ?
O5 Al5 O16 168.62(13) . 3_666 ?
O5 Al5 O17 89.39(11) . . ?
O7 Al5 Al1 40.08(8) . 3_666 ?
O7 Al5 Al4 137.87(9) . . ?
O7 Al5 O1 77.47(11) . 3_666 ?
O7 Al5 O16 91.99(13) . 3_666 ?
O7 Al5 O17 93.36(13) . . ?
O8 Al5 Al1 136.38(9) . 3_666 ?
O8 Al5 Al4 39.82(8) . . ?
O8 Al5 O1 97.86(12) . 3_666 ?
O8 Al5 O5 77.49(12) . . ?
O8 Al5 O7 173.83(12) . . ?
O8 Al5 O16 91.97(13) . 3_666 ?
O8 Al5 O17 91.59(13) . . ?
O16 Al5 Al1 80.21(9) 3_666 3_666 ?
O16 Al5 Al4 128.49(10) 3_666 . ?
O17 Al5 Al1 130.12(10) . 3_666 ?
O17 Al5 Al4 79.82(9) . . ?
O17 Al5 O16 86.58(13) . 3_666 ?
Al4 Al3 Al2 143.98(4) . . ?
O3 Al3 Al2 110.10(8) . . ?
O3 Al3 Al4 40.19(7) . . ?
O3 Al3 O4 96.45(11) . . ?
O3 Al3 O11 77.65(11) . . ?
O3 Al3 O15 89.63(12) . . ?
O3 Al3 O19 169.04(12) . . ?
O4 Al3 Al2 40.20(8) . . ?
O4 Al3 Al4 111.11(9) . . ?
O4 Al3 O15 168.14(12) . . ?
O4 Al3 O19 88.99(13) . . ?
O6 Al3 Al2 40.09(9) . . ?
O6 Al3 Al4 137.05(9) . . ?
O6 Al3 O3 98.50(11) . . ?
O6 Al3 O4 77.97(12) . . ?
O6 Al3 O11 174.92(12) . . ?
O6 Al3 O15 91.10(13) . . ?
O6 Al3 O19 91.93(12) . . ?
O11 Al3 Al2 137.99(11) . . ?
O11 Al3 Al4 40.12(8) . . ?
O11 Al3 O4 99.03(13) . . ?
O11 Al3 O15 92.20(13) . . ?
O11 Al3 O19 92.12(12) . . ?
O15 Al3 Al2 128.00(9) . . ?
O15 Al3 Al4 80.02(9) . . ?
O15 Al3 O19 86.79(14) . . ?
O19 Al3 Al2 80.13(8) . . ?
O19 Al3 Al4 128.87(9) . . ?
Al3 Al4 Al5 144.52(4) . . ?
O3 Al4 Al5 110.84(8) . . ?
O3 Al4 Al3 40.36(7) . . ?
O3 Al4 O5 97.09(11) . . ?
O3 Al4 O14 89.57(12) . . ?
O3 Al4 O20 168.67(11) . . ?
O5 Al4 Al5 40.28(7) . . ?
O5 Al4 Al3 111.23(8) . . ?
O5 Al4 O14 167.67(12) . . ?
O5 Al4 O20 89.40(13) . . ?
O8 Al4 Al5 40.00(9) . . ?
O8 Al4 Al3 137.31(10) . . ?
O8 Al4 O3 98.41(12) . . ?
O8 Al4 O5 77.76(12) . . ?
O8 Al4 O11 174.51(13) . . ?
O8 Al4 O14 91.03(13) . . ?
O8 Al4 O20 92.03(12) . . ?
O11 Al4 Al5 137.27(12) . . ?
O11 Al4 Al3 40.38(8) . . ?
O11 Al4 O3 78.06(11) . . ?
O11 Al4 O5 98.39(13) . . ?
O11 Al4 O14 93.13(14) . . ?
O11 Al4 O20 91.85(12) . . ?
O14 Al4 Al5 127.49(9) . . ?
O14 Al4 Al3 80.50(9) . . ?
O20 Al4 Al5 80.06(8) . . ?
O20 Al4 Al3 128.44(9) . . ?
O20 Al4 O14 85.82(14) . . ?
Al1 O1 Al5 99.88(12) . 3_666 ?
C36 O1 Al1 127.4(5) . . ?
C36A O1 Al1 121.0(13) . . ?
C36A O1 Al5 124.1(13) . 3_666 ?
Al1 O2 Al2 99.82(11) . . ?
C33 O2 Al1 128.0(4) . . ?
C33 O2 Al2 127.5(4) . . ?
C34 O2 Al1 122.5(7) . . ?
C34 O2 Al2 123.7(7) . . ?
Al4 O3 Al3 99.45(11) . . ?
C15 O3 Al3 125.8(4) . . ?
C15 O3 Al4 126.1(4) . . ?
C15A O3 Al3 124.6(6) . . ?
C15A O3 Al4 119.0(7) . . ?
Al3 O4 Al2 99.67(14) . . ?
C32 O4 Al2 127.9(4) . . ?
C32 O4 Al3 127.7(5) . . ?
C32A O4 Al2 122.7(6) . . ?
C32A O4 Al3 121.9(5) . . ?
Al4 O5 Al5 99.55(13) . . ?
C30 O5 Al5 120.7(5) . . ?
C30 O5 Al4 125.1(5) . . ?
C30A O5 Al5 126.9(9) . . ?
C30A O5 Al4 125.6(9) . . ?
Al3 O6 Al2 100.12(14) . . ?
C7 O6 Al2 128.8(3) . . ?
C7 O6 Al3 128.5(3) . . ?
Al5 O7 Al1 99.86(12) . 3_666 ?
C20A O7 Al5 120.6(3) . . ?
C20 O7 Al1 126.7(6) . 3_666 ?
C20 O7 Al5 133.3(6) . . ?
Al4 O8 Al5 100.18(14) . . ?
C9 O8 Al5 128.8(3) . . ?
C9 O8 Al4 128.4(3) . . ?
Al2 O9 Al1 99.76(13) . . ?
C16 O9 Al1 125.3(5) . . ?
C16 O9 Al2 121.0(6) . . ?
C16A O9 Al1 126.2(5) . . ?
C16A O9 Al2 133.8(5) . . ?
C1 O10 Al2 127.6(3) . . ?
Al4 O11 Al3 99.50(13) . . ?
C24A O11 Al3 131.2(3) . . ?
C24A O11 Al4 129.2(3) . . ?
C24 O11 Al3 118.1(5) . . ?
C24 O11 Al4 117.2(5) . . ?
C2 O12 Al1 127.6(2) . . ?
C1 O13 Al1 127.6(2) . . ?
C3 O14 Al4 127.4(3) . . ?
C3 O15 Al3 127.6(3) . . ?
C2 O16 Al5 127.2(3) . 3_666 ?
C5 O17 Al5 128.0(3) . . ?
C4 O18 Al2 127.5(3) . . ?
C4 O19 Al3 127.3(3) . . ?
C5 O20 Al4 128.3(3) . . ?
O10 C1 O13 124.4(4) . . ?
O10 C1 C8 118.1(4) . . ?
O13 C1 C8 117.5(4) . . ?
O12 C2 C10 116.3(4) . . ?
O16 C2 O12 125.2(4) . . ?
O16 C2 C10 118.5(4) . . ?
O14 C3 C6 116.9(4) . . ?
O15 C3 O14 124.4(4) . . ?
O15 C3 C6 118.7(4) . . ?
O18 C4 O19 125.0(4) . . ?
O18 C4 C12 117.6(4) . . ?
O19 C4 C12 117.4(4) . . ?
O17 C5 O20 123.8(4) . . ?
O17 C5 C11 119.3(4) . . ?
O20 C5 C11 116.8(4) . . ?
C3 C6 H6A 109.5 . . ?
C3 C6 H6B 109.5 . . ?
C3 C6 H6C 109.5 . . ?
H6A C6 H6B 109.5 . . ?
H6A C6 H6C 109.5 . . ?
H6B C6 H6C 109.5 . . ?
O6 C7 H7B 108.8 . . ?
O6 C7 H7A 108.8 . . ?
O6 C7 C13 113.6(5) . . ?
H7B C7 H7A 107.7 . . ?
C13 C7 H7B 108.8 . . ?
C13 C7 H7A 108.8 . . ?
C1 C8 H8A 109.5 . . ?
C1 C8 H8B 109.5 . . ?
C1 C8 H8C 109.5 . . ?
H8A C8 H8B 109.5 . . ?
H8A C8 H8C 109.5 . . ?
H8B C8 H8C 109.5 . . ?
O8 C9 H9A 108.6 . . ?
O8 C9 H9B 108.6 . . ?
O8 C9 C14 114.6(6) . . ?
H9A C9 H9B 107.6 . . ?
C14 C9 H9A 108.6 . . ?
C14 C9 H9B 108.6 . . ?
C2 C10 H10A 109.5 . . ?
C2 C10 H10B 109.5 . . ?
C2 C10 H10C 109.5 . . ?
H10A C10 H10B 109.5 . . ?
H10A C10 H10C 109.5 . . ?
H10B C10 H10C 109.5 . . ?
C5 C11 H11A 109.5 . . ?
C5 C11 H11B 109.5 . . ?
C5 C11 H11C 109.5 . . ?
H11A C11 H11B 109.5 . . ?
H11A C11 H11C 109.5 . . ?
H11B C11 H11C 109.5 . . ?
C4 C12 H12A 109.5 . . ?
C4 C12 H12B 109.5 . . ?
C4 C12 H12C 109.5 . . ?
H12A C12 H12B 109.5 . . ?
H12A C12 H12C 109.5 . . ?
H12B C12 H12C 109.5 . . ?
C7 C13 H13A 109.5 . . ?
C7 C13 H13B 109.5 . . ?
C7 C13 H13C 109.5 . . ?
H13A C13 H13B 109.5 . . ?
H13A C13 H13C 109.5 . . ?
H13B C13 H13C 109.5 . . ?
C9 C14 H14A 109.5 . . ?
C9 C14 H14B 109.5 . . ?
C9 C14 H14C 109.5 . . ?
H14A C14 H14B 109.5 . . ?
H14A C14 H14C 109.5 . . ?
H14B C14 H14C 109.5 . . ?
O3 C15 H15A 109.8 . . ?
O3 C15 H15B 109.8 . . ?
H15A C15 H15B 108.2 . . ?
C28 C15 O3 109.5(9) . . ?
C28 C15 H15A 109.8 . . ?
C28 C15 H15B 109.8 . . ?
O9 C16 H16A 110.4 . . ?
O9 C16 H16B 110.4 . . ?
O9 C16 C26 106.4(12) . . ?
H16A C16 H16B 108.6 . . ?
C26 C16 H16A 110.4 . . ?
C26 C16 H16B 110.4 . . ?
O9 C16A H16C 110.0 . . ?
O9 C16A H16D 110.0 . . ?
O9 C16A C26A 108.6(10) . . ?
H16C C16A H16D 108.4 . . ?
C26A C16A H16C 110.0 . . ?
C26A C16A H16D 110.0 . . ?
O7 C20A H20A 109.6 . . ?
O7 C20A H20B 109.6 . . ?
O7 C20A C19 110.2(9) . . ?
H20A C20A H20B 108.1 . . ?
C19 C20A H20A 109.6 . . ?
C19 C20A H20B 109.6 . . ?
C20A C19 H19A 109.5 . . ?
C20A C19 H19B 109.5 . . ?
C20A C19 H19C 109.5 . . ?
H19A C19 H19B 109.5 . . ?
H19A C19 H19C 109.5 . . ?
H19B C19 H19C 109.5 . . ?
O7 C20 H20C 110.4 . . ?
O7 C20 H20D 110.4 . . ?
O7 C20 C19A 106.7(15) . . ?
H20C C20 H20D 108.6 . . ?
C19A C20 H20C 110.4 . . ?
C19A C20 H20D 110.4 . . ?
O11 C24A H24A 110.4 . . ?
O11 C24A H24B 110.4 . . ?
H24A C24A H24B 108.6 . . ?
C23A C24A O11 106.7(8) . . ?
C23A C24A H24A 110.4 . . ?
C23A C24A H24B 110.4 . . ?
C24A C23A H23A 109.5 . . ?
C24A C23A H23B 109.5 . . ?
C24A C23A H23C 109.5 . . ?
H23A C23A H23B 109.5 . . ?
H23A C23A H23C 109.5 . . ?
H23B C23A H23C 109.5 . . ?
H23D C23 H23E 109.5 . . ?
H23D C23 H23F 109.5 . . ?
H23E C23 H23F 109.5 . . ?
C24 C23 H23D 109.5 . . ?
C24 C23 H23E 109.5 . . ?
C24 C23 H23F 109.5 . . ?
O11 C24 C23 103.6(12) . . ?
O11 C24 H24C 111.0 . . ?
O11 C24 H24D 111.0 . . ?
C23 C24 H24C 111.0 . . ?
C23 C24 H24D 111.0 . . ?
H24C C24 H24D 109.0 . . ?
C16A C26A H26A 109.5 . . ?
C16A C26A H26B 109.5 . . ?
C16A C26A H26C 109.5 . . ?
H26A C26A H26B 109.5 . . ?
H26A C26A H26C 109.5 . . ?
H26B C26A H26C 109.5 . . ?
C16 C26 H26D 109.5 . . ?
C16 C26 H26E 109.5 . . ?
C16 C26 H26F 109.5 . . ?
H26D C26 H26E 109.5 . . ?
H26D C26 H26F 109.5 . . ?
H26E C26 H26F 109.5 . . ?
O3 C15A H15C 106.2 . . ?
O3 C15A H15D 106.2 . . ?
H15C C15A H15D 106.4 . . ?
C28 C15A O3 124.5(14) . . ?
C28 C15A H15C 106.2 . . ?
C28 C15A H15D 106.2 . . ?
C15 C28 H28A 112.5 . . ?
C15 C28 H28B 107.9 . . ?
C15 C28 H28C 108.0 . . ?
C15A C28 H28D 103.4 . . ?
C15A C28 H28E 100.6 . . ?
C15A C28 H28F 134.8 . . ?
H28A C28 H28B 109.5 . . ?
H28A C28 H28C 109.5 . . ?
H28B C28 H28C 109.5 . . ?
H28D C28 H28E 117.3 . . ?
H28D C28 H28F 110.8 . . ?
H28E C28 H28F 89.3 . . ?
C20 C19A H19D 109.5 . . ?
C20 C19A H19E 109.5 . . ?
C20 C19A H19F 109.5 . . ?
H19D C19A H19E 109.5 . . ?
H19D C19A H19F 109.5 . . ?
H19E C19A H19F 109.5 . . ?
O5 C30 H30A 109.3 . . ?
O5 C30 H30B 109.3 . . ?
O5 C30 C42 111.5(14) . . ?
H30A C30 H30B 108.0 . . ?
C42 C30 H30A 109.3 . . ?
C42 C30 H30B 109.3 . . ?
O5 C30A H30C 106.7 . . ?
O5 C30A H30D 106.7 . . ?
H30C C30A H30D 106.6 . . ?
C42A C30A O5 122(2) . . ?
C42A C30A H30C 106.7 . . ?
C42A C30A H30D 106.7 . . ?
O4 C32 H32A 107.7 . . ?
O4 C32 H32B 107.7 . . ?
H32A C32 H32B 107.1 . . ?
C39 C32 O4 118.4(13) . . ?
C39 C32 H32A 107.7 . . ?
C39 C32 H32B 107.7 . . ?
O2 C33 H33A 107.1 . . ?
O2 C33 H33B 113.0 . . ?
O2 C33 C41 113.4(9) . . ?
H33A C33 H33B 90.9 . . ?
C41 C33 H33A 98.6 . . ?
C41 C33 H33B 127.1 . . ?
O2 C34 H34A 101.9 . . ?
O2 C34 H34B 101.9 . . ?
H34A C34 H34B 104.7 . . ?
C41 C34 O2 140.4(18) . . ?
C41 C34 H34A 101.9 . . ?
C41 C34 H34B 101.9 . . ?
O4 C32A H32D 103.0 . . ?
O4 C32A H32C 103.0 . . ?
H32D C32A H32C 105.1 . . ?
C39A C32A O4 137(2) . . ?
C39A C32A H32D 103.0 . . ?
C39A C32A H32C 103.0 . . ?
O1 C36 H36A 110.0 . . ?
O1 C36 H36B 110.0 . . ?
O1 C36 C40 108.6(11) . . ?
H36A C36 H36B 108.4 . . ?
C40 C36 H36A 110.0 . . ?
C40 C36 H36B 110.0 . . ?
O1 C36A H36C 104.6 . . ?
O1 C36A H36D 104.6 . . ?
H36C C36A H36D 105.7 . . ?
C40 C36A O1 131(3) . . ?
C40 C36A H36C 104.6 . . ?
C40 C36A H36D 104.6 . . ?
C32A C39A H39A 107.2 . . ?
C32A C39A H39B 115.5 . . ?
C32A C39A H39C 120.2 . . ?
H39A C39A H39B 106.7 . . ?
H39A C39A H39C 98.7 . . ?
H39B C39A H39C 106.5 . . ?
C32 C39 H39D 109.5 . . ?
C32 C39 H39E 109.5 . . ?
C32 C39 H39F 109.5 . . ?
H39D C39 H39E 109.5 . . ?
H39D C39 H39F 109.5 . . ?
H39E C39 H39F 109.5 . . ?
C36 C40 H40D 121.3 . . ?
C36 C40 H40E 107.9 . . ?
C36 C40 H40F 98.8 . . ?
C36A C40 H40A 110.6 . . ?
C36A C40 H40B 113.2 . . ?
C36A C40 H40C 106.0 . . ?
H40D C40 H40E 105.8 . . ?
H40D C40 H40F 108.4 . . ?
H40E C40 H40F 115.2 . . ?
H40A C40 H40B 102.9 . . ?
H40A C40 H40C 124.1 . . ?
H40B C40 H40C 99.5 . . ?
C33 C41 H41A 108.0 . . ?
C33 C41 H41B 111.7 . . ?
C33 C41 H41C 108.7 . . ?
C34 C41 H41D 127.2 . . ?
C34 C41 H41E 103.9 . . ?
C34 C41 H41F 114.4 . . ?
H41A C41 H41B 109.4 . . ?
H41A C41 H41C 109.5 . . ?
H41B C41 H41C 109.5 . . ?
H41D C41 H41E 101.9 . . ?
H41D C41 H41F 100.4 . . ?
H41E C41 H41F 107.2 . . ?
C30 C42 H42A 105.8 . . ?
C30 C42 H42B 109.6 . . ?
C30 C42 H42C 112.9 . . ?
H42A C42 H42B 109.3 . . ?
H42A C42 H42C 109.7 . . ?
H42B C42 H42C 109.4 . . ?
C30A C42A H42D 93.2 . . ?
C30A C42A H42E 133.3 . . ?
C30A C42A H42F 100.9 . . ?
H42D C42A H42E 108.2 . . ?
H42D C42A H42F 113.7 . . ?
H42E C42A H42F 107.0 . . ?

loop_
_geom_bond_atom_site_label_1
_geom_bond_atom_site_label_2
_geom_bond_distance
_geom_bond_site_symmetry_2
_geom_bond_publ_flag
Al1 Al2 2.9168(12) . ?
Al1 Al5 2.9149(12) 3_666 ?
Al1 O1 1.895(3) . ?
Al1 O2 1.899(3) . ?
Al1 O7 1.905(3) 3_666 ?
Al1 O9 1.910(2) . ?
Al1 O12 1.940(3) . ?
Al1 O13 1.936(3) . ?
Al2 Al3 2.9158(12) . ?
Al2 O2 1.913(2) . ?
Al2 O4 1.909(3) . ?
Al2 O6 1.907(3) . ?
Al2 O9 1.905(3) . ?
Al2 O10 1.950(3) . ?
Al2 O18 1.945(3) . ?
Al5 Al4 2.9045(13) . ?
Al5 O1 1.914(2) 3_666 ?
Al5 O5 1.904(2) . ?
Al5 O7 1.904(3) . ?
Al5 O8 1.897(3) . ?
Al5 O16 1.940(3) 3_666 ?
Al5 O17 1.939(3) . ?
Al3 Al4 2.8991(12) . ?
Al3 O3 1.903(2) . ?
Al3 O4 1.906(3) . ?
Al3 O6 1.896(3) . ?
Al3 O11 1.904(3) . ?
Al3 O15 1.938(3) . ?
Al3 O19 1.942(3) . ?
Al4 O3 1.897(3) . ?
Al4 O5 1.900(3) . ?
Al4 O8 1.890(3) . ?
Al4 O11 1.894(3) . ?
Al4 O14 1.926(3) . ?
Al4 O20 1.925(3) . ?
O1 C36 1.406(11) . ?
O1 C36A 1.33(3) . ?
O2 C33 1.394(9) . ?
O2 C34 1.419(16) . ?
O3 C15 1.445(9) . ?
O3 C15A 1.405(15) . ?
O4 C32 1.484(11) . ?
O4 C32A 1.397(15) . ?
O5 C30 1.443(13) . ?
O5 C30A 1.43(2) . ?
O6 C7 1.415(6) . ?
O7 C20A 1.456(9) . ?
O7 C20 1.447(16) . ?
O8 C9 1.412(5) . ?
O9 C16 1.434(11) . ?
O9 C16A 1.439(13) . ?
O10 C1 1.264(5) . ?
O11 C24A 1.481(8) . ?
O11 C24 1.468(11) . ?
O12 C2 1.265(5) . ?
O13 C1 1.276(5) . ?
O14 C3 1.275(5) . ?
O15 C3 1.263(5) . ?
O16 C2 1.257(5) . ?
O17 C5 1.261(5) . ?
O18 C4 1.261(5) . ?
O19 C4 1.275(5) . ?
O20 C5 1.266(5) . ?
C1 C8 1.483(6) . ?
C2 C10 1.492(6) . ?
C3 C6 1.475(7) . ?
C4 C12 1.483(6) . ?
C5 C11 1.476(6) . ?
C6 H6A 0.9600 . ?
C6 H6B 0.9600 . ?
C6 H6C 0.9600 . ?
C7 H7B 0.9700 . ?
C7 H7A 0.9700 . ?
C7 C13 1.491(8) . ?
C8 H8A 0.9600 . ?
C8 H8B 0.9600 . ?
C8 H8C 0.9600 . ?
C9 H9A 0.9700 . ?
C9 H9B 0.9700 . ?
C9 C14 1.449(9) . ?
C10 H10A 0.9600 . ?
C10 H10B 0.9600 . ?
C10 H10C 0.9600 . ?
C11 H11A 0.9600 . ?
C11 H11B 0.9600 . ?
C11 H11C 0.9600 . ?
C12 H12A 0.9600 . ?
C12 H12B 0.9600 . ?
C12 H12C 0.9600 . ?
C13 H13A 0.9600 . ?
C13 H13B 0.9600 . ?
C13 H13C 0.9600 . ?
C14 H14A 0.9600 . ?
C14 H14B 0.9600 . ?
C14 H14C 0.9600 . ?
C15 H15A 0.9700 . ?
C15 H15B 0.9700 . ?
C15 C28 1.413(13) . ?
C16 H16A 0.9700 . ?
C16 H16B 0.9700 . ?
C16 C26 1.450(19) . ?
C16A H16C 0.9700 . ?
C16A H16D 0.9700 . ?
C16A C26A 1.482(16) . ?
C20A H20A 0.9700 . ?
C20A H20B 0.9700 . ?
C20A C19 1.485(12) . ?
C19 H19A 0.9600 . ?
C19 H19B 0.9600 . ?
C19 H19C 0.9600 . ?
C20 H20C 0.9700 . ?
C20 H20D 0.9700 . ?
C20 C19A 1.51(2) . ?
C24A H24A 0.9700 . ?
C24A H24B 0.9700 . ?
C24A C23A 1.469(12) . ?
C23A H23A 0.9600 . ?
C23A H23B 0.9600 . ?
C23A H23C 0.9600 . ?
C23 H23D 0.9600 . ?
C23 H23E 0.9600 . ?
C23 H23F 0.9600 . ?
C23 C24 1.526(19) . ?
C24 H24C 0.9700 . ?
C24 H24D 0.9700 . ?
C26A H26A 0.9600 . ?
C26A H26B 0.9600 . ?
C26A H26C 0.9600 . ?
C26 H26D 0.9600 . ?
C26 H26E 0.9600 . ?
C26 H26F 0.9600 . ?
C15A H15C 0.9700 . ?
C15A H15D 0.9700 . ?
C15A C28 1.230(17) . ?
C28 H28A 0.9601 . ?
C28 H28B 0.9599 . ?
C28 H28C 0.9601 . ?
C28 H28D 0.9445 . ?
C28 H28E 0.9535 . ?
C28 H28F 0.8000 . ?
C19A H19D 0.9600 . ?
C19A H19E 0.9600 . ?
C19A H19F 0.9600 . ?
C30 H30A 0.9700 . ?
C30 H30B 0.9700 . ?
C30 C42 1.576(18) . ?
C30A H30C 0.9700 . ?
C30A H30D 0.9700 . ?
C30A C42A 1.42(3) . ?
C32 H32A 0.9700 . ?
C32 H32B 0.9700 . ?
C32 C39 1.399(19) . ?
C33 H33A 0.8140 . ?
C33 H33B 0.8166 . ?
C33 C41 1.446(13) . ?
C34 H34A 0.9700 . ?
C34 H34B 0.9700 . ?
C34 C41 1.101(16) . ?
C32A H32D 0.9700 . ?
C32A H32C 0.9700 . ?
C32A C39A 1.12(3) . ?
C36 H36A 0.9700 . ?
C36 H36B 0.9700 . ?
C36 C40 1.470(16) . ?
C36A H36C 0.9700 . ?
C36A H36D 0.9700 . ?
C36A C40 1.24(3) . ?
C39A H39A 0.9598 . ?
C39A H39B 0.9936 . ?
C39A H39C 0.9046 . ?
C39 H39D 0.9600 . ?
C39 H39E 0.9600 . ?
C39 H39F 0.9600 . ?
C40 H40D 1.0202 . ?
C40 H40E 0.9453 . ?
C40 H40F 0.9116 . ?
C40 H40A 0.8417 . ?
C40 H40B 0.9640 . ?
C40 H40C 0.9932 . ?
C41 H41A 0.9602 . ?
C41 H41B 0.9599 . ?
C41 H41C 0.9603 . ?
C41 H41D 1.0803 . ?
C41 H41E 0.9340 . ?
C41 H41F 0.7944 . ?
C42 H42A 0.9600 . ?
C42 H42B 0.9621 . ?
C42 H42C 0.9580 . ?
C42A H42D 0.9288 . ?
C42A H42E 1.0052 . ?
C42A H42F 0.9440 . ?

loop_
_geom_torsion_atom_site_label_1
_geom_torsion_atom_site_label_2
_geom_torsion_atom_site_label_3
_geom_torsion_atom_site_label_4
_geom_torsion
_geom_torsion_site_symmetry_1
_geom_torsion_site_symmetry_2
_geom_torsion_site_symmetry_3
_geom_torsion_site_symmetry_4
_geom_torsion_publ_flag
Al1 Al5 O8 Al4 -123.54(11) 3_666 . . . ?
Al1 Al5 O8 C9 73.9(4) 3_666 . . . ?
Al1 O1 C36 C40 -122.6(9) . . . . ?
Al1 O1 C36A C40 142(3) . . . . ?
Al1 O2 C33 C41 -112.4(8) . . . . ?
Al1 O2 C34 C41 131(2) . . . . ?
Al1 O7 C20A C19 93.9(7) 3_666 . . . ?
Al1 O7 C20 C19A -86.6(13) 3_666 . . . ?
Al1 O9 C16 C26 -89.6(10) . . . . ?
Al1 O9 C16A C26A 86.1(9) . . . . ?
Al1 O12 C2 O16 5.0(7) . . . . ?
Al1 O12 C2 C10 -176.6(4) . . . . ?
Al1 O13 C1 O10 6.5(6) . . . . ?
Al1 O13 C1 C8 -173.2(3) . . . . ?
Al2 Al1 O1 Al5 155.27(8) . . . 3_666 ?
Al2 Al1 O1 C36 6.1(7) . . . . ?
Al2 Al1 O1 C36A -64.5(15) . . . . ?
Al2 Al1 O2 C33 -156.7(6) . . . . ?
Al2 Al1 O2 C34 141.1(9) . . . . ?
Al2 Al3 O6 C7 -162.6(4) . . . . ?
Al2 O2 C33 C41 97.0(8) . . . . ?
Al2 O2 C34 C41 -97(3) . . . . ?
Al2 O4 C32 C39 108.1(13) . . . . ?
Al2 O4 C32A C39A 75(3) . . . . ?
Al2 O6 C7 C13 -79.8(5) . . . . ?
Al2 O9 C16 C26 138.4(8) . . . . ?
Al2 O9 C16A C26A -86.9(10) . . . . ?
Al2 O10 C1 O13 -5.1(7) . . . . ?
Al2 O10 C1 C8 174.6(3) . . . . ?
Al2 O18 C4 O19 -2.4(9) . . . . ?
Al2 O18 C4 C12 -179.6(5) . . . . ?
Al5 Al1 O1 C36 -149.2(7) 3_666 . . . ?
Al5 Al1 O1 C36A 140.3(15) 3_666 . . . ?
Al5 Al1 O2 Al2 153.02(8) 3_666 . . . ?
Al5 Al1 O2 C33 -3.7(6) 3_666 . . . ?
Al5 Al1 O2 C34 -65.9(9) 3_666 . . . ?
Al5 Al4 O3 Al3 -153.82(8) . . . . ?
Al5 Al4 O3 C15 -5.0(5) . . . . ?
Al5 Al4 O3 C15A 67.5(7) . . . . ?
Al5 Al4 O8 C9 162.6(5) . . . . ?
Al5 Al4 O11 Al3 125.41(12) . . . . ?
Al5 Al4 O11 C24A -58.8(6) . . . . ?
Al5 Al4 O11 C24 -106.1(6) . . . . ?
Al5 O1 C36 C40 95.2(10) 3_666 . . . ?
Al5 O1 C36A C40 -88(3) 3_666 . . . ?
Al5 O5 C30 C42 72.7(17) . . . . ?
Al5 O5 C30A C42A -125.6(16) . . . . ?
Al5 O7 C20A C19 -139.3(5) . . . . ?
Al5 O7 C20 C19A 98.6(11) . . . . ?
Al5 O8 C9 C14 78.5(5) . . . . ?
Al5 O16 C2 O12 -3.1(8) 3_666 . . . ?
Al5 O16 C2 C10 178.6(4) 3_666 . . . ?
Al5 O17 C5 O20 0.8(8) . . . . ?
Al5 O17 C5 C11 -179.4(4) . . . . ?
Al3 Al4 O3 C15 148.8(5) . . . . ?
Al3 Al4 O3 C15A -138.7(7) . . . . ?
Al3 Al4 O8 Al5 125.20(12) . . . . ?
Al3 Al4 O8 C9 -72.2(4) . . . . ?
Al3 Al4 O11 C24A 175.8(6) . . . . ?
Al3 Al4 O11 C24 128.5(7) . . . . ?
Al3 O3 C15 C28 -119.9(8) . . . . ?
Al3 O3 C15A C28 123.9(15) . . . . ?
Al3 O4 C32 C39 -101.3(13) . . . . ?
Al3 O4 C32A C39A -55(3) . . . . ?
Al3 O6 C7 C13 78.0(5) . . . . ?
Al3 O11 C24A C23A 86.6(7) . . . . ?
Al3 O11 C24 C23 -147.1(7) . . . . ?
Al3 O15 C3 O14 3.2(7) . . . . ?
Al3 O15 C3 C6 -176.9(3) . . . . ?
Al3 O19 C4 O18 2.3(9) . . . . ?
Al3 O19 C4 C12 179.5(5) . . . . ?
Al4 Al5 O8 C9 -162.5(5) . . . . ?
Al4 Al3 O6 Al2 -124.55(11) . . . . ?
Al4 Al3 O6 C7 72.9(4) . . . . ?
Al4 O3 C15 C28 99.1(9) . . . . ?
Al4 O3 C15A C28 -108.4(17) . . . . ?
Al4 O5 C30 C42 -156.6(15) . . . . ?
Al4 O5 C30A C42A 92.1(19) . . . . ?
Al4 O8 C9 C14 -79.3(6) . . . . ?
Al4 O11 C24A C23A -87.8(7) . . . . ?
Al4 O11 C24 C23 93.9(9) . . . . ?
Al4 O14 C3 O15 -2.0(7) . . . . ?
Al4 O14 C3 C6 178.2(3) . . . . ?
Al4 O20 C5 O17 -0.3(8) . . . . ?
Al4 O20 C5 C11 179.9(4) . . . . ?
O1 Al1 O2 Al2 114.43(12) . . . . ?
O1 Al1 O2 C33 -42.3(6) . . . . ?
O1 Al1 O2 C34 -104.5(9) . . . . ?
O1 Al5 O8 Al4 -111.77(12) 3_666 . . . ?
O1 Al5 O8 C9 85.7(4) 3_666 . . . ?
O2 Al1 O1 Al5 116.35(12) . . . 3_666 ?
O2 Al1 O1 C36 -32.9(6) . . . . ?
O2 Al1 O1 C36A -103.4(15) . . . . ?
O3 Al3 O6 Al2 -111.22(12) . . . . ?
O3 Al3 O6 C7 86.2(4) . . . . ?
O3 Al4 O8 Al5 112.55(13) . . . . ?
O3 Al4 O8 C9 -84.9(4) . . . . ?
O3 Al4 O11 Al3 17.53(13) . . . . ?
O3 Al4 O11 C24A -166.7(6) . . . . ?
O3 Al4 O11 C24 146.0(7) . . . . ?
O4 Al3 O6 Al2 -16.39(11) . . . . ?
O4 Al3 O6 C7 -179.0(4) . . . . ?
O5 Al5 O8 Al4 -17.04(11) . . . . ?
O5 Al5 O8 C9 -179.6(4) . . . . ?
O5 Al4 O3 Al3 -114.65(12) . . . . ?
O5 Al4 O3 C15 34.2(5) . . . . ?
O5 Al4 O3 C15A 106.6(7) . . . . ?
O5 Al4 O8 Al5 17.06(11) . . . . ?
O5 Al4 O8 C9 179.7(4) . . . . ?
O5 Al4 O11 Al3 113.06(14) . . . . ?
O5 Al4 O11 C24A -71.2(5) . . . . ?
O5 Al4 O11 C24 -118.5(6) . . . . ?
O7 Al1 O1 Al5 16.75(12) 3_666 . . 3_666 ?
O7 Al1 O1 C36 -132.5(6) 3_666 . . . ?
O7 Al1 O1 C36A 157.0(15) 3_666 . . . ?
O7 Al1 O2 Al2 -166.73(12) 3_666 . . . ?
O7 Al1 O2 C33 36.5(6) 3_666 . . . ?
O7 Al1 O2 C34 -25.7(9) 3_666 . . . ?
O8 Al4 O3 Al3 166.74(12) . . . . ?
O8 Al4 O3 C15 -44.4(5) . . . . ?
O8 Al4 O3 C15A 28.0(7) . . . . ?
O9 Al1 O1 Al5 -165.04(11) . . . 3_666 ?
O9 Al1 O1 C36 45.8(6) . . . . ?
O9 Al1 O1 C36A -24.8(15) . . . . ?
O9 Al1 O2 Al2 16.87(12) . . . . ?
O9 Al1 O2 C33 -139.9(6) . . . . ?
O9 Al1 O2 C34 157.9(9) . . . . ?
O11 Al4 O3 Al3 -17.53(13) . . . . ?
O11 Al4 O3 C15 131.3(5) . . . . ?
O11 Al4 O3 C15A -156.2(7) . . . . ?
O12 Al1 O1 Al5 -74.17(12) . . . 3_666 ?
O12 Al1 O1 C36 136.6(6) . . . . ?
O12 Al1 O1 C36A 66.1(15) . . . . ?
O12 Al1 O2 Al2 -5.7(7) . . . . ?
O12 Al1 O2 C33 -162.5(8) . . . . ?
O12 Al1 O2 C34 135.3(11) . . . . ?
O13 Al1 O1 Al5 -6.6(7) . . . 3_666 ?
O13 Al1 O1 C36 -155.8(8) . . . . ?
O13 Al1 O1 C36A 133.6(16) . . . . ?
O13 Al1 O2 Al2 -74.96(12) . . . . ?
O13 Al1 O2 C33 128.3(6) . . . . ?
O13 Al1 O2 C34 66.1(9) . . . . ?
O14 Al4 O3 Al3 75.76(13) . . . . ?
O14 Al4 O3 C15 -135.4(5) . . . . ?
O14 Al4 O3 C15A -62.9(7) . . . . ?
O14 Al4 O8 Al5 -157.74(13) . . . . ?
O14 Al4 O8 C9 4.9(4) . . . . ?
O14 Al4 O11 Al3 -71.36(15) . . . . ?
O14 Al4 O11 C24A 104.4(5) . . . . ?
O14 Al4 O11 C24 57.1(7) . . . . ?
O15 Al3 O6 Al2 158.98(12) . . . . ?
O15 Al3 O6 C7 -3.6(4) . . . . ?
O16 Al5 O8 Al4 158.61(13) 3_666 . . . ?
O16 Al5 O8 C9 -3.9(4) 3_666 . . . ?
O17 Al5 O8 Al4 71.98(13) . . . . ?
O17 Al5 O8 C9 -90.5(4) . . . . ?
O19 Al3 O6 Al2 72.16(15) . . . . ?
O19 Al3 O6 C7 -90.4(4) . . . . ?
O20 Al4 O3 Al3 9.9(8) . . . . ?
O20 Al4 O3 C15 158.7(8) . . . . ?
O20 Al4 O3 C15A -128.8(10) . . . . ?
O20 Al4 O8 Al5 -71.89(14) . . . . ?
O20 Al4 O8 C9 90.7(4) . . . . ?
O20 Al4 O11 Al3 -157.28(15) . . . . ?
O20 Al4 O11 C24A 18.5(6) . . . . ?
O20 Al4 O11 C24 -28.8(7) . . . . ?

loop_
_smtbx_masks_void_nr
_smtbx_masks_void_average_x
_smtbx_masks_void_average_y
_smtbx_masks_void_average_z
_smtbx_masks_void_volume
_smtbx_masks_void_count_electrons
_smtbx_masks_void_content
1 -0.120 0.478 0.231 11.5 0.3 ?
2 0.120 0.522 0.769 11.5 0.3 ?
3 0.380 0.022 0.731 11.5 0.3 ?
4 0.620 -0.022 0.269 11.5 0.3 ?
